data_4030773
loop_
_publ_author_name
'Schumann, H.'
'Zietzke, K.'
'Weimann, R.'

_publ_section_title
;
 Organometallic compounds of the lanthanides, 99. Synthesis and crystal
 structure of bis(cyclopentadienyl)rare earth acetates (Cp2LnO2CCH3)2 (Cp
 = C5H5, C5HMe4, C5Me5)
;
_journal_name_full 'European Journal of Solid State and Inorganic Chemistry'
_journal_page_first 121
_journal_page_last 144
_journal_volume 33
_journal_year 1996
_chemical_formula_sum 'C47 H66 La2 O4'
_chemical_formula_weight 972.85
_space_group_IT_number 4
_symmetry_cell_setting monoclinic
_symmetry_Int_Tables_number 4
_symmetry_space_group_name_Hall 'P 2yb'
_symmetry_space_group_name_H-M 'P 1 21 1'
_cell_angle_alpha 90
_cell_angle_beta 121.231(14)
_cell_angle_gamma 90
_cell_formula_units_Z 2
_cell_length_a 16.318(2)
_cell_length_b 13.985(3)
_cell_length_c 11.242(3)
_cell_volume 2193.7(9)
_diffrn_ambient_temperature 210
_diffrn_radiation_probe x-ray
_diffrn_radiation_type MoK\a
_diffrn_radiation_wavelength 0.71069
_exptl_absorpt_coefficient_mu 1.961
_exptl_crystal_density_diffrn 1.473
_exptl_crystal_F_000 988
_refine_ls_number_parameters 447
_refine_ls_number_reflns 3834
_refine_ls_R_factor_gt 0.0203
_refine_ls_wR_factor_gt 0.0465
_cod_data_source_file EJSSIC-1996-33-121-144-2.cif
_cod_data_source_block C47H66La2O4
_cod_original_cell_volume 2193.8(7)
_cod_original_sg_symbol_H-M 'P 21'
_cod_database_code 4030773

loop_
_symmetry_equiv_pos_site_id
_symmetry_equiv_pos_as_xyz
1 x,y,z
2 -x,1/2+y,-z

loop_
_atom_site_label
_atom_site_type_symbol
_atom_site_thermal_displace_type
_atom_site_fract_x
_atom_site_fract_y
_atom_site_fract_z
_atom_site_occupancy
_atom_site_U_iso_or_equiv
La1 La Uiso 0.11750(10) 0.59450(10) 0.29720(10) 1.000 0.180(10)
La2 La Uiso 0.38220(10) 0.59730(10) 0.70250(10) 1.000 0.190(10)
O51 O Uiso 0.4520(6) 0.6000(11) 0.5457(9) 1.000 0.29(2)
O52 O Uiso 0.2948(5) 0.5974(12) 0.4181(8) 1.000 0.33(2)
O61 O Uiso 0.0479(6) 0.6029(11) 0.4493(9) 1.000 0.031(2)
O62 O Uiso 0.2032(5) 0.5998(10) 0.5826(7) 1.000 0.023(2)
C11 C Uiso 0.1223(10) 0.3992(11) 0.2830(15) 1.000 0.26(3)
C12 C Uiso 0.1248(9) 0.4281(9) 0.1604(13) 1.000 0.21(3)
C13 C Uiso 0.0369(10) 0.4660(10) 0.0688(12) 1.000 0.22(3)
C14 C Uiso -0.0271(10) 0.4663(12) 0.1170(15) 1.000 0.29(3)
C15 C Uiso 0.0272(9) 0.4134(10) 0.2579(14) 1.000 0.25(3)
C16 C Uiso 0.2076(9) 0.4162(9) 0.1397(14) 1.000 0.42(4)
C17 C Uiso -0.0061(9) 0.5041(9) -0.0813(12) 1.000 0.36(3)
C18 C Uiso -0.1260(10) 0.4823(11) 0.0547(16) 1.000 0.42(3)
C19 C Uiso -0.0082(10) 0.3795(10) 0.3431(13) 1.000 0.33(3)
C21 C Uiso -0.0004(8) 0.7190(10) 0.0776(13) 1.000 0.20(3)
C22 C Uiso -0.0096(8) 0.7538(10) 0.1919(13) 1.000 0.23(3)
C23 C Uiso 0.0825(10) 0.7921(10) 0.2999(15) 1.000 0.29(4)
C24 C Uiso 0.1479(11) 0.7906(10) 0.2505(14) 1.000 0.28(3)
C25 C Uiso 0.0956(10) 0.7463(10) 0.1154(11) 1.000 0.23(3)
C26 C Uiso -0.0901(8) 0.7481(9) 0.2117(13) 1.000 0.32(3)
C27 C Uiso 0.1033(10) 0.8380(10) 0.4295(15) 1.000 0.41(4)
C28 C Uiso 0.2462(9) 0.8304(10) 0.3173(15) 1.000 0.38(4)
C29 C Uiso 0.1415(11) 0.7309(12) 0.0270(14) 1.000 0.41(4)
C31 C Uiso 0.4924(11) 0.4700(12) 0.9072(15) 1.000 0.37(4)
C32 C Uiso 0.5021(11) 0.4435(11) 0.7991(16) 1.000 0.37(4)
C33 C Uiso 0.4176(10) 0.4010(9) 0.7053(13) 1.000 0.26(3)
C34 C Uiso 0.3572(9) 0.4095(11) 0.7500(15) 1.000 0.27(4)
C35 C Uiso 0.4029(10) 0.4558(11) 0.8878(15) 1.000 0.31(4)
C36 C Uiso 0.6038(9) 0.4444(12) 0.8001(14) 1.000 0.56(5)
C37 C Uiso 0.3990(11) 0.3491(11) 0.5728(11) 1.000 0.41(4)
C38 C Uiso 0.2604(10) 0.3629(12) 0.6861(13) 1.000 0.46(4)
C39 C Uiso 0.3726(9) 0.4701(12) 0.9889(13) 1.000 0.29(3)
C41 C Uiso 0.3807(11) 0.8001(12) 0.7310(16) 1.000 0.36(4)
C42 C Uiso 0.3788(12) 0.7614(11) 0.8393(16) 1.000 0.38(4)
C43 C Uiso 0.4707(10) 0.7200(11) 0.9349(14) 1.000 0.34(4)
C44 C Uiso 0.5218(9) 0.7366(10) 0.8660(14) 1.000 0.24(3)
C45 C Uiso 0.4697(12) 0.7758(12) 0.7479(15) 1.000 0.34(4)
C46 C Uiso 0.2994(11) 0.7806(12) 0.8875(15) 1.000 0.60(5)
C47 C Uiso 0.4939(10) 0.6962(10) 1.0786(13) 1.000 0.44(4)
C48 C Uiso 0.6303(7) 0.6969(11) 0.9400(15) 1.000 0.41(4)
C49 C Uiso 0.5080(11) 0.8043(13) 0.6494(15) 1.000 0.52(5)
C51 C Uiso 0.3772(9) 0.6023(13) 0.4290(13) 1.000 0.030(3)
C52 C Uiso 0.3829(7) 0.6146(12) 0.3011(11) 1.000 0.034(4)
C61 C Uiso 0.1215(7) 0.5968(12) 0.5676(10) 1.000 0.018(3)
C62 C Uiso 0.1085(9) 0.5874(15) 0.6900(12) 1.000 0.048(4)
C71 C Uiso 0.2457(14) 0.1587(13) 0.2912(16) 0.500 0.040(4)
C72 C Uiso 0.2482(10) 0.1236(11) 0.4156(12) 0.500 0.048(7)
C73 C Uiso 0.3311(9) 0.0754(9) 0.5114(15) 0.500 0.065(9)
C74 C Uiso 0.3393(9) 0.0383(9) 0.6319(14) 0.500 0.048(5)
C75 C Uiso 0.2647(12) 0.0494(11) 0.6565(12) 0.500 0.046(5)
C76 C Uiso 0.1819(10) 0.0976(14) 0.5607(16) 0.500 0.054(5)
C77 C Uiso 0.1736(9) 0.1346(13) 0.4402(15) 0.500 0.069(15)
C711 C Uiso 0.2260(17) 0.0569(19) 0.683(2) 0.500 0.054(7)
C721 C Uiso 0.2433(11) 0.0817(13) 0.5728(14) 0.500 0.037(6)
C731 C Uiso 0.1734(9) 0.1328(13) 0.4591(17) 0.500 0.038(8)
C741 C Uiso 0.1872(11) 0.1565(11) 0.3507(13) 0.500 0.046(5)
C751 C Uiso 0.2709(13) 0.1290(13) 0.3558(14) 0.500 0.052(6)
C761 C Uiso 0.3407(10) 0.0779(14) 0.4694(17) 0.500 0.078(9)
C771 C Uiso 0.3269(10) 0.0543(13) 0.5779(14) 0.500 0.023(5)

loop_
_atom_type_symbol
_atom_type_description
_atom_type_scat_dispersion_real
_atom_type_scat_dispersion_imag
_atom_type_scat_source
C C 0.0033 0.0016 ' International Tables Vol C Tables 4.2.6.8 and 6.1.1.4'
La La -0.2871 2.4523 ' International Tables Vol C Tables 4.2.6.8 and 6.1.1.4'
O O 0.0106 0.0060 ' International Tables Vol C Tables 4.2.6.8 and 6.1.1.4'

loop_
_geom_angle_atom_site_label_1
_geom_angle_atom_site_label_2
_geom_angle_atom_site_label_3
_geom_angle
_geom_angle_publ_flag
O52 La1 O61 116.1(3) yes
O52 La1 O62 67.5(3) yes
O52 La1 C11 89.3(5) yes
O52 La1 C12 86.9(5) yes
O52 La1 C13 111.6(5) yes
O52 La1 C14 135.2(5) yes
O52 La1 C15 117.6(5) yes
O52 La1 C21 123.0(4) yes
O52 La1 C22 127.3(5) yes
O52 La1 C23 99.4(5) yes
O52 La1 C24 79.8(5) yes
O52 La1 C25 93.3(5) yes
O61 La1 O62 48.6(3) yes
O61 La1 C11 97.1(5) yes
O61 La1 C12 125.0(5) yes
O61 La1 C13 119.2(5) yes
O61 La1 C14 90.8(5) yes
O61 La1 C15 76.5(5) yes
O61 La1 C21 103.0(4) yes
O61 La1 C22 75.9(4) yes
O61 La1 C23 77.3(5) yes
O61 La1 C24 105.2(5) yes
O61 La1 C25 121.7(5) yes
O62 La1 C11 94.7(4) yes
O62 La1 C12 121.1(4) yes
O62 La1 C13 142.0(4) yes
O62 La1 C14 125.8(4) yes
O62 La1 C15 96.5(4) yes
O62 La1 C21 135.1(4) yes
O62 La1 C22 106.5(4) yes
O62 La1 C23 86.8(4) yes
O62 La1 C24 98.9(4) yes
O62 La1 C25 128.1(4) yes
C11 La1 C12 30.3(4) yes
C11 La1 C13 47.9(4) yes
C11 La1 C14 50.4(5) yes
C11 La1 C15 29.8(5) yes
C11 La1 C21 126.4(4) yes
C11 La1 C22 142.4(5) yes
C11 La1 C23 171.1(5) yes
C11 La1 C24 157.7(5) yes
C11 La1 C25 134.5(4) yes
C12 La1 C13 27.9(4) yes
C12 La1 C14 48.7(5) yes
C12 La1 C15 49.3(4) yes
C12 La1 C21 103.6(4) yes
C12 La1 C22 130.2(4) yes
C12 La1 C23 151.3(4) yes
C12 La1 C24 128.6(4) yes
C12 La1 C25 104.4(4) yes
C13 La1 C14 28.8(5) yes
C13 La1 C15 48.4(4) yes
C13 La1 C21 79.2(4) yes
C13 La1 C22 102.9(4) yes
C13 La1 C23 128.9(4) yes
C13 La1 C24 118.7(4) yes
C13 La1 C25 89.8(4) yes
C14 La1 C15 31.7(4) yes
C14 La1 C21 80.0(4) yes
C14 La1 C22 92.4(4) yes
C14 La1 C23 122.1(5) yes
C14 La1 C24 129.3(4) yes
C14 La1 C25 102.3(4) yes
C15 La1 C21 110.6(4) yes
C15 La1 C22 115.1(4) yes
C15 La1 C23 141.3(5) yes
C15 La1 C24 160.4(4) yes
C15 La1 C25 133.8(4) yes
C21 La1 C22 29.7(4) yes
C21 La1 C23 49.7(4) yes
C21 La1 C24 49.8(4) yes
C21 La1 C25 29.7(4) yes
C22 La1 C23 29.8(4) yes
C22 La1 C24 48.5(5) yes
C22 La1 C25 47.4(4) yes
C23 La1 C24 29.1(5) yes
C23 La1 C25 47.6(4) yes
C24 La1 C25 29.2(4) yes
O51 La2 O52 48.9(3) yes
O51 La2 O62 116.3(3) yes
O51 La2 C31 105.0(5) yes
O51 La2 C32 78.5(5) yes
O51 La2 C33 81.9(5) yes
O51 La2 C34 108.2(5) yes
O51 La2 C35 127.5(5) yes
O51 La2 C41 95.5(5) yes
O51 La2 C42 121.0(5) yes
O51 La2 C43 115.8(5) yes
O51 La2 C44 86.6(4) yes
O51 La2 C45 75.1(5) yes
O52 La2 O62 67.4(3) yes
O52 La2 C31 134.6(5) yes
O52 La2 C32 107.3(5) yes
O52 La2 C33 89.6(4) yes
O52 La2 C34 100.8(5) yes
O52 La2 C35 131.7(5) yes
O52 La2 C41 95.8(5) yes
O52 La2 C42 119.8(5) yes
O52 La2 C43 141.9(5) yes
O52 La2 C44 120.9(4) yes
O52 La2 C45 96.9(4) yes
O62 La2 C31 122.6(5) yes
O62 La2 C32 128.4(5) yes
O62 La2 C33 101.3(5) yes
O62 La2 C34 82.5(5) yes
O62 La2 C35 93.9(5) yes
O62 La2 C41 88.3(5) yes
O62 La2 C42 86.2(5) yes
O62 La2 C43 112.6(4) yes
O62 La2 C44 131.4(4) yes
O62 La2 C45 115.5(5) yes
C31 La2 C32 28.8(5) yes
C31 La2 C33 46.2(4) yes
C31 La2 C34 46.5(5) yes
C31 La2 C35 29.0(6) yes
C31 La2 C41 126.5(5) yes
C31 La2 C42 105.4(5) yes
C31 La2 C43 79.5(4) yes
C31 La2 C44 86.8(5) yes
C31 La2 C45 112.3(5) yes
C32 La2 C33 28.5(5) yes
C32 La2 C34 47.0(5) yes
C32 La2 C35 49.7(5) yes
C32 La2 C41 141.7(5) yes
C32 La2 C42 130.3(5) yes
C32 La2 C43 101.2(5) yes
C32 La2 C44 96.6(5) yes
C32 La2 C45 116.1(6) yes
C33 La2 C34 27.6(5) yes
C33 La2 C35 49.2(4) yes
C33 La2 C41 170.2(5) yes
C33 La2 C42 150.0(4) yes
C33 La2 C43 125.6(4) yes
C33 La2 C44 125.1(4) yes
C33 La2 C45 142.4(6) yes
C34 La2 C35 31.0(4) yes
C34 La2 C41 156.2(5) yes
C34 La2 C42 129.3(5) yes
C34 La2 C43 117.2(4) yes
C34 La2 C44 132.9(4) yes
C34 La2 C45 158.8(5) yes
C35 La2 C41 129.1(5) yes
C35 La2 C42 101.8(5) yes
C35 La2 C43 86.2(4) yes
C35 La2 C44 105.1(4) yes
C35 La2 C45 130.7(4) yes
C41 La2 C42 27.6(5) yes
C41 La2 C43 47.3(4) yes
C41 La2 C44 45.2(5) yes
C41 La2 C45 28.8(6) yes
C42 La2 C43 29.8(5) yes
C42 La2 C44 46.6(5) yes
C42 La2 C45 46.7(6) yes
C43 La2 C44 29.1(5) yes
C43 La2 C45 47.0(5) yes
C44 La2 C45 26.1(4) yes
La2 O51 C51 100.6(10) yes
La1 O52 La2 113.1(3) yes
La1 O52 C51 156.6(8) yes
La2 O52 C51 90.2(7) yes
La1 O61 C61 101.4(8) yes
La1 O62 La2 111.9(3) yes
La1 O62 C61 88.9(6) yes
La2 O62 C61 159.0(7) yes
La1 C11 C12 78.1(8) yes
La1 C11 C15 79.3(9) yes
C12 C11 C15 109.4(13) no
La1 C12 C11 71.6(8) yes
La1 C12 C13 76.5(8) yes
La1 C12 C16 118.2(9) yes
C11 C12 C13 106.7(14) no
C11 C12 C16 126.0(13) no
C13 C12 C16 127.3(13) no
La1 C13 C12 75.6(7) yes
La1 C13 C14 74.8(8) yes
La1 C13 C17 120.3(8) yes
C12 C13 C14 114.2(12) no
C12 C13 C17 131.3(15) no
C14 C13 C17 114.4(13) no
La1 C14 C13 76.5(9) yes
La1 C14 C15 75.3(8) yes
La1 C14 C18 125.1(11) yes
C13 C14 C15 104.4(13) no
C13 C14 C18 134.5(14) no
C15 C14 C18 119.2(15) no
La1 C15 C11 71.0(8) yes
La1 C15 C14 73.1(8) yes
La1 C15 C19 123.1(9) yes
C11 C15 C14 104.7(13) no
C11 C15 C19 126.2(13) no
C14 C15 C19 129.0(15) no
La1 C21 C22 76.6(7) yes
La1 C21 C25 76.2(7) yes
C22 C21 C25 104.2(11) no
La1 C22 C21 73.7(8) yes
La1 C22 C23 74.2(8) yes
La1 C22 C26 114.7(9) yes
C21 C22 C23 109.0(13) no
C21 C22 C26 129.6(12) no
C23 C22 C26 121.3(12) no
La1 C23 C22 76.0(8) yes
La1 C23 C24 77.7(8) yes
La1 C23 C27 119.8(9) yes
C22 C23 C24 108.9(12) no
C22 C23 C27 126.7(16) no
C24 C23 C27 123.8(15) no
La1 C24 C23 73.2(8) yes
La1 C24 C25 73.7(8) yes
La1 C24 C28 120.5(10) yes
C23 C24 C25 105.1(15) no
C23 C24 C28 128.6(13) no
C25 C24 C28 126.1(16) no
La1 C25 C21 74.1(8) yes
La1 C25 C24 77.2(8) yes
La1 C25 C29 116.0(9) yes
C21 C25 C24 112.5(14) no
C21 C25 C29 126.1(11) no
C24 C25 C29 121.4(15) no
La2 C31 C32 75.8(9) yes
La2 C31 C35 77.2(9) yes
C32 C31 C35 115.2(15) no
La2 C32 C31 75.4(10) yes
La2 C32 C33 78.9(9) yes
La2 C32 C36 120.5(10) yes
C31 C32 C33 105.7(17) no
C31 C32 C36 125.1(15) no
C33 C32 C36 128.1(14) no
La2 C33 C32 72.6(9) yes
La2 C33 C34 74.1(9) yes
La2 C33 C37 121.0(8) yes
C32 C33 C34 108.7(14) no
C32 C33 C37 124.5(16) no
C34 C33 C37 126.7(15) no
La2 C34 C33 78.3(9) yes
La2 C34 C35 74.9(9) yes
La2 C34 C38 123.1(10) yes
C33 C34 C35 111.6(14) no
C33 C34 C38 125.8(14) no
C35 C34 C38 121.7(14) no
La2 C35 C31 73.8(9) yes
La2 C35 C34 74.1(8) yes
La2 C35 C39 121.8(11) yes
C31 C35 C34 98.5(14) no
C31 C35 C39 127.9(14) no
C34 C35 C39 133.0(15) no
La2 C41 C42 73.0(10) yes
La2 C41 C45 72.9(10) yes
C42 C41 C45 106.7(15) no
La2 C42 C41 79.4(10) yes
La2 C42 C43 76.6(9) yes
La2 C42 C46 123.7(10) yes
C41 C42 C43 109.5(18) no
C41 C42 C46 128.0(16) no
C43 C42 C46 120.5(13) no
La2 C43 C42 73.6(8) yes
La2 C43 C44 76.0(8) yes
La2 C43 C47 126.0(10) yes
C42 C43 C44 101.9(13) no
C42 C43 C47 118.7(16) no
C44 C43 C47 137.3(15) no
La2 C44 C43 74.9(8) yes
La2 C44 C45 75.0(10) yes
La2 C44 C48 113.3(9) yes
C43 C44 C45 112.1(16) no
C43 C44 C48 117.4(12) no
C45 C44 C48 130.3(16) no
La2 C45 C41 78.3(10) yes
La2 C45 C44 78.9(10) yes
La2 C45 C49 116.7(10) yes
C41 C45 C44 109.3(16) no
C41 C45 C49 127.0(14) no
C44 C45 C49 123.2(18) no
O51 C51 O52 120.3(13) yes
O51 C51 C52 120.0(14) yes
O52 C51 C52 119.8(11) yes
O61 C61 O62 120.6(10) yes
O61 C61 C62 117.8(12) yes
O62 C61 C62 121.6(10) yes
C72 C71 C741 40.2(10) no
C72 C71 C751 33(2) no
C741 C71 C751 72(2) no
C71 C72 C73 115.9(16) no
C71 C72 C77 124.1(15) no
C71 C72 C731 130.0(15) no
C71 C72 C741 67.7(15) no
C71 C72 C751 25.8(15) no
C71 C72 C761 93.1(15) no
C73 C72 C77 120.0(13) no
C73 C72 C731 114.1(13) no
C73 C72 C741 176(2) no
C73 C72 C751 90.4(18) no
C73 C72 C761 23.0(10) no
C77 C72 C731 6.2(9) no
C77 C72 C741 56.4(15) no
C77 C72 C751 149.2(18) no
C77 C72 C761 142.7(14) no
C731 C72 C741 62.3(15) no
C731 C72 C751 155.3(18) no
C731 C72 C761 136.9(13) no
C741 C72 C751 93.2(18) no
C741 C72 C761 160.4(18) no
C751 C72 C761 67.4(17) no
C72 C73 C74 119.9(15) no
C72 C73 C751 33.5(11) no
C72 C73 C761 85(2) no
C72 C73 C771 111(2) no
C74 C73 C751 153.2(16) no
C74 C73 C761 154(3) no
C74 C73 C771 8.8(14) no
C751 C73 C761 51(2) no
C751 C73 C771 144(2) no
C761 C73 C771 161(3) no
C73 C74 C75 120.0(13) no
C73 C74 C721 82.2(12) no
C73 C74 C771 13(2) no
C75 C74 C721 37.8(9) no
C75 C74 C771 108(3) no
C721 C74 C771 70(2) no
C74 C75 C76 120.0(14) no
C74 C75 C711 172(2) no
C74 C75 C721 76.2(18) no
C74 C75 C771 19.4(8) no
C76 C75 C711 67(2) no
C76 C75 C721 43.8(16) no
C76 C75 C771 100.7(12) no
C711 C75 C721 110(3) no
C711 C75 C771 167(2) no
C721 C75 C771 57.0(16) no
C75 C76 C77 120.0(17) no
C75 C76 C711 35.8(16) no
C75 C76 C721 42.1(14) no
C75 C76 C731 122.0(19) no
C77 C76 C711 156(2) no
C77 C76 C721 78.0(16) no
C77 C76 C731 2.9(11) no
C711 C76 C721 77.6(19) no
C711 C76 C731 157(2) no
C721 C76 C731 80.0(18) no
C72 C77 C76 120.0(15) no
C72 C77 C721 81.6(12) no
C72 C77 C731 130(7) no
C72 C77 C741 44.5(11) no
C76 C77 C721 38.4(11) no
C76 C77 C731 16(6) no
C76 C77 C741 164.5(19) no
C721 C77 C731 50(6) no
C721 C77 C741 126.1(17) no
C731 C77 C741 168(7) no
C75 C711 C76 78(2) no
C75 C711 C721 37.2(15) no
C76 C711 C721 40.6(13) no
C74 C721 C75 66.0(17) no
C74 C721 C76 159.9(19) no
C74 C721 C77 136.2(15) no
C74 C721 C711 98.5(15) no
C74 C721 C731 142.9(16) no
C74 C721 C771 22.9(9) no
C75 C721 C76 94(2) no
C75 C721 C77 158(2) no
C75 C721 C711 32.7(18) no
C75 C721 C731 151(2) no
C75 C721 C771 88.8(19) no
C76 C721 C77 63.6(15) no
C76 C721 C711 61.8(17) no
C76 C721 C731 57.0(15) no
C76 C721 C771 174.5(19) no
C77 C721 C711 125.3(18) no
C77 C721 C731 6.9(10) no
C77 C721 C771 113.2(14) no
C711 C721 C731 118.6(19) no
C711 C721 C771 121.4(17) no
C731 C721 C771 120.0(15) no
C72 C731 C76 123.8(17) no
C72 C731 C77 44(6) no
C72 C731 C721 80.9(13) no
C72 C731 C741 39.2(10) no
C76 C731 C77 161(7) no
C76 C731 C721 43.1(13) no
C76 C731 C741 163(2) no
C77 C731 C721 123(7) no
C77 C731 C741 10(6) no
C721 C731 C741 120.0(17) no
C71 C741 C72 72.1(16) no
C71 C741 C77 151.3(17) no
C71 C741 C731 150.6(16) no
C71 C741 C751 30.8(10) no
C72 C741 C77 79.2(15) no
C72 C741 C731 78.5(14) no
C72 C741 C751 41.5(13) no
C77 C741 C731 1.9(10) no
C77 C741 C751 120.6(15) no
C731 C741 C751 120.0(14) no
C71 C751 C72 122(3) no
C71 C751 C73 173(2) no
C71 C751 C741 77(3) no
C71 C751 C761 163(3) no
C72 C751 C73 56.1(13) no
C72 C751 C741 45.3(14) no
C72 C751 C761 74.7(15) no
C73 C751 C741 101.4(13) no
C73 C751 C761 18.6(10) no
C741 C751 C761 120.0(16) no
C72 C761 C73 73(2) no
C72 C761 C751 37.9(11) no
C72 C761 C771 82.2(13) no
C73 C761 C751 110(3) no
C73 C761 C771 11.5(19) no
C751 C761 C771 120.0(18) no
C73 C771 C74 158(4) no
C73 C771 C75 148(2) no
C73 C771 C721 114(2) no
C73 C771 C761 7.8(13) no
C74 C771 C75 53(2) no
C74 C771 C721 87(3) no
C74 C771 C761 153(3) no
C75 C771 C721 34.3(9) no
C75 C771 C761 154.2(15) no
C721 C771 C761 120.0(15) no

loop_
_geom_bond_atom_site_label_1
_geom_bond_atom_site_label_2
_geom_bond_distance
_geom_bond_publ_flag
La1 O52 2.478(9) yes
La1 O61 2.498(10) yes
La1 O62 2.757(7) yes
La1 C11 2.739(15) yes
La1 C12 2.826(13) yes
La1 C13 2.837(13) yes
La1 C14 2.816(16) yes
La1 C15 2.847(15) yes
La1 C21 2.811(13) yes
La1 C22 2.850(14) yes
La1 C23 2.825(14) yes
La1 C24 2.883(15) yes
La1 C25 2.838(13) yes
La2 O51 2.547(10) yes
La2 O52 2.744(8) yes
La2 O62 2.503(9) yes
La2 C31 2.722(16) yes
La2 C32 2.726(17) yes
La2 C33 2.802(13) yes
La2 C34 2.752(16) yes
La2 C35 2.764(15) yes
La2 C41 2.856(17) yes
La2 C42 2.779(16) yes
La2 C43 2.818(14) yes
La2 C44 2.832(15) yes
La2 C45 2.788(18) yes
O51 C51 1.246(16) yes
O52 C51 1.287(19) yes
O61 C61 1.250(14) yes
O62 C61 1.255(16) yes
C11 C12 1.46(2) no
C11 C15 1.44(2) no
C12 C13 1.37(2) no
C12 C16 1.49(2) no
C13 C14 1.40(2) no
C13 C17 1.548(17) no
C14 C15 1.55(2) no
C14 C18 1.41(3) no
C15 C19 1.43(2) no
C21 C22 1.453(19) no
C21 C25 1.45(2) no
C22 C23 1.46(2) no
C22 C26 1.44(2) no
C23 C24 1.44(3) no
C23 C27 1.46(2) no
C24 C25 1.440(18) no
C24 C28 1.48(2) no
C25 C29 1.54(2) no
C31 C32 1.36(2) no
C31 C35 1.38(3) no
C32 C33 1.36(2) no
C32 C36 1.65(3) no
C33 C34 1.32(2) no
C33 C37 1.539(18) no
C34 C35 1.48(2) no
C34 C38 1.50(2) no
C35 C39 1.47(2) no
C41 C42 1.35(2) no
C41 C45 1.41(3) no
C42 C43 1.44(2) no
C42 C46 1.67(3) no
C43 C44 1.42(2) no
C43 C47 1.493(19) no
C44 C45 1.27(2) no
C44 C48 1.62(2) no
C45 C49 1.58(3) no
C51 C52 1.498(18) no
C61 C62 1.503(17) no
C71 C72 1.46(2) no
C71 C741 1.42(3) no
C71 C751 0.75(2) no
C72 C73 1.39(2) no
C72 C77 1.39(2) no
C72 C731 1.54(2) no
C72 C741 0.99(2) no
C72 C751 0.92(3) no
C72 C761 1.45(3) no
C73 C74 1.39(2) no
C73 C751 1.68(2) no
C73 C761 0.57(2) no
C73 C771 0.84(2) no
C74 C75 1.39(3) no
C74 C771 0.58(2) no
C74 C721 1.48(2) no
C75 C771 1.66(3) no
C75 C76 1.39(2) no
C75 C721 0.93(2) no
C75 C711 0.83(4) no
C76 C77 1.39(2) no
C76 C731 1.18(2) no
C76 C711 1.31(3) no
C76 C721 0.97(3) no
C77 C721 1.52(2) no
C77 C731 0.22(2) no
C77 C741 1.18(2) no
C711 C721 1.45(3) no
C721 C771 1.39(3) no
C721 C731 1.39(2) no
C731 C741 1.39(2) no
C741 C751 1.39(3) no
C751 C761 1.39(2) no
C761 C771 1.39(2) no

loop_
_geom_torsion_atom_site_label_1
_geom_torsion_atom_site_label_2
_geom_torsion_atom_site_label_3
_geom_torsion_atom_site_label_4
_geom_torsion
_geom_torsion_publ_flag
O61 La1 O52 La2 3.9(8) no
O61 La1 O52 C51 -171(3) no
O62 La1 O52 La2 1.7(5) no
O62 La1 O52 C51 -173(4) no
C11 La1 O52 La2 -93.7(6) no
C11 La1 O52 C51 91(3) no
C12 La1 O52 La2 -123.9(6) no
C12 La1 O52 C51 61(3) no
C13 La1 O52 La2 -137.1(5) no
C13 La1 O52 C51 48(4) no
C14 La1 O52 La2 -117.1(6) no
C14 La1 O52 C51 68(4) no
C15 La1 O52 La2 -83.9(7) no
C15 La1 O52 C51 101(3) no
C21 La1 O52 La2 131.9(5) no
C21 La1 O52 C51 -43(4) no
C22 La1 O52 La2 95.7(6) no
C22 La1 O52 C51 -79(3) no
C23 La1 O52 La2 84.3(6) no
C23 La1 O52 C51 -91(3) no
C24 La1 O52 La2 105.9(6) no
C24 La1 O52 C51 -69(3) no
C25 La1 O52 La2 131.8(6) no
C25 La1 O52 C51 -43(3) no
O52 La1 O61 C61 -6.9(13) no
O62 La1 O61 C61 -4.2(10) no
C11 La1 O61 C61 85.8(12) no
C12 La1 O61 C61 98.7(11) no
C13 La1 O61 C61 131.0(11) no
C14 La1 O61 C61 135.9(12) no
C15 La1 O61 C61 107.4(12) no
C21 La1 O61 C61 -144.2(11) no
C22 La1 O61 C61 -131.9(12) no
C23 La1 O61 C61 -101.3(12) no
C24 La1 O61 C61 -92.8(12) no
C25 La1 O61 C61 -119.1(11) no
O52 La1 O62 La2 -1.9(5) no
O52 La1 O62 C61 -178.5(12) no
O61 La1 O62 La2 -179.3(9) no
O61 La1 O62 C61 4.1(10) no
C11 La1 O62 La2 85.4(6) no
C11 La1 O62 C61 -91.2(11) no
C12 La1 O62 La2 69.6(7) no
C12 La1 O62 C61 -107.1(10) no
C13 La1 O62 La2 94.9(8) no
C13 La1 O62 C61 -81.7(12) no
C14 La1 O62 La2 128.6(6) no
C14 La1 O62 C61 -48.1(12) no
C15 La1 O62 La2 115.3(6) no
C15 La1 O62 C61 -61.3(11) no
C21 La1 O62 La2 -116.7(6) no
C21 La1 O62 C61 66.7(12) no
C22 La1 O62 La2 -126.1(5) no
C22 La1 O62 C61 57.3(11) no
C23 La1 O62 La2 -103.4(6) no
C23 La1 O62 C61 80.0(11) no
C24 La1 O62 La2 -76.8(6) no
C24 La1 O62 C61 106.6(11) no
C25 La1 O62 La2 -77.7(7) no
C25 La1 O62 C61 105.6(11) no
O52 La1 C11 C12 -85.0(9) no
O52 La1 C11 C15 162.3(8) no
O61 La1 C11 C12 158.8(9) no
O61 La1 C11 C15 46.1(8) no
O62 La1 C11 C12 -152.4(9) no
O62 La1 C11 C15 95.0(8) no
C12 La1 C11 C15 -112.7(12) no
C13 La1 C11 C12 35.5(9) no
C13 La1 C11 C15 -77.2(9) no
C14 La1 C11 C12 73.7(9) no
C14 La1 C11 C15 -39.0(8) no
C15 La1 C11 C12 112.7(12) no
C21 La1 C11 C12 46.9(11) no
C21 La1 C11 C15 -65.8(10) no
C22 La1 C11 C12 82.7(12) no
C22 La1 C11 C15 -29.9(12) no
C24 La1 C11 C12 -24.8(17) no
C24 La1 C11 C15 -137.5(12) no
C25 La1 C11 C12 9.0(13) no
C25 La1 C11 C15 -103.7(9) no
O52 La1 C12 C11 94.0(9) no
O52 La1 C12 C13 -153.0(9) no
O52 La1 C12 C16 -27.6(9) no
O61 La1 C12 C11 -26.0(11) no
O61 La1 C12 C13 87.1(9) no
O61 La1 C12 C16 -147.6(8) no
O62 La1 C12 C11 32.7(10) no
O62 La1 C12 C13 145.7(8) no
O62 La1 C12 C16 -88.9(9) no
C11 La1 C12 C13 113.0(14) no
C11 La1 C12 C16 -121.6(14) no
C13 La1 C12 C11 -113.0(14) no
C13 La1 C12 C16 125.4(14) no
C14 La1 C12 C11 -79.6(10) no
C14 La1 C12 C13 33.4(9) no
C14 La1 C12 C16 158.8(11) no
C15 La1 C12 C11 -37.2(9) no
C15 La1 C12 C13 75.8(10) no
C15 La1 C12 C16 -158.8(11) no
C21 La1 C12 C11 -142.8(9) no
C21 La1 C12 C13 -29.8(10) no
C21 La1 C12 C16 95.6(10) no
C22 La1 C12 C11 -127.6(9) no
C22 La1 C12 C13 -14.6(11) no
C22 La1 C12 C16 110.8(10) no
C23 La1 C12 C11 -162.1(11) no
C23 La1 C12 C13 -49.1(15) no
C23 La1 C12 C16 76.3(14) no
C24 La1 C12 C11 168.2(9) no
C24 La1 C12 C13 -78.8(11) no
C24 La1 C12 C16 46.6(11) no
C25 La1 C12 C11 -173.4(9) no
C25 La1 C12 C13 -60.4(10) no
C25 La1 C12 C16 65.0(10) no
O52 La1 C13 C12 29.2(10) no
O52 La1 C13 C14 149.8(9) no
O52 La1 C13 C17 -100.6(12) no
O61 La1 C13 C12 -110.5(9) no
O61 La1 C13 C14 10.1(10) no
O61 La1 C13 C17 119.8(12) no
O62 La1 C13 C12 -51.6(12) no
O62 La1 C13 C14 69.1(11) no
O62 La1 C13 C17 178.7(9) no
C11 La1 C13 C12 -38.7(9) no
C11 La1 C13 C14 81.9(10) no
C11 La1 C13 C17 -168.5(16) no
C12 La1 C13 C14 120.6(13) no
C12 La1 C13 C17 -129.8(18) no
C14 La1 C13 C12 -120.6(13) no
C14 La1 C13 C17 109.6(16) no
C15 La1 C13 C12 -79.1(9) no
C15 La1 C13 C14 41.5(9) no
C15 La1 C13 C17 151.1(15) no
C21 La1 C13 C12 150.6(10) no
C21 La1 C13 C14 -88.8(9) no
C21 La1 C13 C17 20.8(12) no
C22 La1 C13 C12 168.6(9) no
C22 La1 C13 C14 -70.7(9) no
C22 La1 C13 C17 38.9(13) no
C23 La1 C13 C12 152.2(9) no
C23 La1 C13 C14 -87.2(10) no
C23 La1 C13 C17 22.5(15) no
C24 La1 C13 C12 119.1(9) no
C24 La1 C13 C14 -120.3(9) no
C24 La1 C13 C17 -10.6(14) no
C25 La1 C13 C12 122.7(9) no
C25 La1 C13 C14 -116.7(9) no
C25 La1 C13 C17 -7.1(12) no
O52 La1 C14 C13 -41.6(11) no
O52 La1 C14 C15 67.6(11) no
O52 La1 C14 C18 -176.9(11) no
O61 La1 C14 C13 -171.2(9) no
O61 La1 C14 C15 -62.1(9) no
O61 La1 C14 C18 53.5(13) no
O62 La1 C14 C13 -134.8(8) no
O62 La1 C14 C15 -25.7(11) no
O62 La1 C14 C18 89.9(13) no
C11 La1 C14 C13 -72.6(10) no
C11 La1 C14 C15 36.5(9) no
C11 La1 C14 C18 152.1(16) no
C12 La1 C14 C13 -32.4(8) no
C12 La1 C14 C15 76.7(9) no
C12 La1 C14 C18 -167.8(16) no
C13 La1 C14 C15 109.1(13) no
C13 La1 C14 C18 -135.3(18) no
C15 La1 C14 C13 -109.1(13) no
C15 La1 C14 C18 115.6(17) no
C21 La1 C14 C13 85.8(9) no
C21 La1 C14 C15 -165.1(10) no
C21 La1 C14 C18 -49.6(13) no
C22 La1 C14 C13 112.9(9) no
C22 La1 C14 C15 -138.0(9) no
C22 La1 C14 C18 -22.4(13) no
C23 La1 C14 C13 113.4(9) no
C23 La1 C14 C15 -137.5(9) no
C23 La1 C14 C18 -22.0(15) no
C24 La1 C14 C13 78.4(10) no
C24 La1 C14 C15 -172.5(8) no
C24 La1 C14 C18 -57.0(15) no
C25 La1 C14 C13 66.1(9) no
C25 La1 C14 C15 175.2(9) no
C25 La1 C14 C18 -69.2(14) no
O52 La1 C15 C11 -20.0(9) no
O52 La1 C15 C14 -132.7(9) no
O52 La1 C15 C19 101.4(12) no
O61 La1 C15 C11 -132.6(8) no
O61 La1 C15 C14 114.7(9) no
O61 La1 C15 C19 -11.2(12) no
O62 La1 C15 C11 -88.1(8) no
O62 La1 C15 C14 159.3(9) no
O62 La1 C15 C19 33.4(12) no
C11 La1 C15 C14 -112.7(13) no
C11 La1 C15 C19 121.4(15) no
C12 La1 C15 C11 37.9(8) no
C12 La1 C15 C14 -74.8(9) no
C12 La1 C15 C19 159.3(14) no
C13 La1 C15 C11 75.3(9) no
C13 La1 C15 C14 -37.4(9) no
C13 La1 C15 C19 -163.3(15) no
C14 La1 C15 C11 112.7(13) no
C14 La1 C15 C19 -125.9(17) no
C21 La1 C15 C11 128.4(8) no
C21 La1 C15 C14 15.7(10) no
C21 La1 C15 C19 -110.2(12) no
C22 La1 C15 C11 160.3(8) no
C22 La1 C15 C14 47.6(10) no
C22 La1 C15 C19 -78.3(12) no
C23 La1 C15 C11 178.9(8) no
C23 La1 C15 C14 66.2(11) no
C23 La1 C15 C19 -59.7(14) no
C25 La1 C15 C11 106.2(9) no
C25 La1 C15 C14 -6.5(12) no
C25 La1 C15 C19 -132.4(11) no
O52 La1 C21 C22 -108.7(9) no
O52 La1 C21 C25 -0.2(9) no
O61 La1 C21 C22 24.7(9) no
O61 La1 C21 C25 133.2(8) no
O62 La1 C21 C22 -18.4(11) no
O62 La1 C21 C25 90.1(9) no
C11 La1 C21 C22 133.8(9) no
C11 La1 C21 C25 -117.6(8) no
C12 La1 C21 C22 156.1(8) no
C12 La1 C21 C25 -95.4(8) no
C13 La1 C21 C22 142.4(9) no
C13 La1 C21 C25 -109.1(8) no
C14 La1 C21 C22 113.2(9) no
C14 La1 C21 C25 -138.3(8) no
C15 La1 C21 C22 104.9(8) no
C15 La1 C21 C25 -146.6(8) no
C22 La1 C21 C25 108.5(11) no
C23 La1 C21 C22 -35.9(8) no
C23 La1 C21 C25 72.6(9) no
C24 La1 C21 C22 -74.3(9) no
C24 La1 C21 C25 34.2(8) no
C25 La1 C21 C22 -108.5(11) no
O52 La1 C22 C21 92.6(8) no
O52 La1 C22 C23 -23.2(10) no
O52 La1 C22 C26 -140.8(8) no
O61 La1 C22 C21 -155.2(9) no
O61 La1 C22 C23 89.0(9) no
O61 La1 C22 C26 -28.6(9) no
O62 La1 C22 C21 166.6(8) no
O62 La1 C22 C23 50.8(9) no
O62 La1 C22 C26 -66.8(9) no
C11 La1 C22 C21 -71.9(11) no
C11 La1 C22 C23 172.3(9) no
C11 La1 C22 C26 54.7(12) no
C12 La1 C22 C21 -31.0(10) no
C12 La1 C22 C23 -146.8(9) no
C12 La1 C22 C26 95.6(10) no
C13 La1 C22 C21 -37.9(9) no
C13 La1 C22 C23 -153.7(9) no
C13 La1 C22 C26 88.7(9) no
C14 La1 C22 C21 -65.0(9) no
C14 La1 C22 C23 179.3(9) no
C14 La1 C22 C26 61.6(9) no
C15 La1 C22 C21 -87.8(9) no
C15 La1 C22 C23 156.4(8) no
C15 La1 C22 C26 38.8(10) no
C21 La1 C22 C23 -115.8(13) no
C21 La1 C22 C26 126.6(13) no
C23 La1 C22 C21 115.8(13) no
C23 La1 C22 C26 -117.6(13) no
C24 La1 C22 C21 79.2(9) no
C24 La1 C22 C23 -36.6(8) no
C24 La1 C22 C26 -154.2(11) no
C25 La1 C22 C21 39.6(8) no
C25 La1 C22 C23 -76.2(9) no
C25 La1 C22 C26 166.2(11) no
O52 La1 C23 C22 161.5(8) no
O52 La1 C23 C24 48.1(8) no
O52 La1 C23 C27 -74.0(13) no
O61 La1 C23 C22 -83.7(9) no
O61 La1 C23 C24 163.0(9) no
O61 La1 C23 C27 40.8(13) no
O62 La1 C23 C22 -131.9(8) no
O62 La1 C23 C24 114.8(8) no
O62 La1 C23 C27 -7.4(13) no
C12 La1 C23 C22 60.7(14) no
C12 La1 C23 C24 -52.6(14) no
C12 La1 C23 C27 -174.7(11) no
C13 La1 C23 C22 33.7(11) no
C13 La1 C23 C24 -79.7(10) no
C13 La1 C23 C27 158.2(12) no
C14 La1 C23 C22 -0.9(11) no
C14 La1 C23 C24 -114.2(9) no
C14 La1 C23 C27 123.7(13) no
C15 La1 C23 C22 -35.4(12) no
C15 La1 C23 C24 -148.8(8) no
C15 La1 C23 C27 89.1(14) no
C21 La1 C23 C22 35.8(8) no
C21 La1 C23 C24 -77.5(9) no
C21 La1 C23 C27 160.4(16) no
C22 La1 C23 C24 -113.4(12) no
C22 La1 C23 C27 124.5(18) no
C24 La1 C23 C22 113.4(12) no
C24 La1 C23 C27 -122.1(17) no
C25 La1 C23 C22 75.6(9) no
C25 La1 C23 C24 -37.8(8) no
C25 La1 C23 C27 -159.9(16) no
O52 La1 C24 C23 -131.7(8) no
O52 La1 C24 C25 116.4(10) no
O52 La1 C24 C28 -6.3(11) no
O61 La1 C24 C23 -17.3(9) no
O61 La1 C24 C25 -129.1(10) no
O61 La1 C24 C28 108.2(12) no
O62 La1 C24 C23 -66.6(8) no
O62 La1 C24 C25 -178.5(10) no
O62 La1 C24 C28 58.8(12) no
C11 La1 C24 C23 166.5(11) no
C11 La1 C24 C25 54.6(17) no
C11 La1 C24 C28 -68.1(16) no
C12 La1 C24 C23 150.8(8) no
C12 La1 C24 C25 38.9(12) no
C12 La1 C24 C28 -83.8(12) no
C13 La1 C24 C23 119.2(9) no
C13 La1 C24 C25 7.3(12) no
C13 La1 C24 C28 -115.4(11) no
C14 La1 C24 C23 86.7(10) no
C14 La1 C24 C25 -25.2(13) no
C14 La1 C24 C28 -147.9(10) no
C21 La1 C24 C23 77.1(9) no
C21 La1 C24 C25 -34.8(9) no
C21 La1 C24 C28 -157.5(14) no
C22 La1 C24 C23 37.5(8) no
C22 La1 C24 C25 -74.4(10) no
C22 La1 C24 C28 162.9(14) no
C23 La1 C24 C25 -111.9(14) no
C23 La1 C24 C28 125.4(15) no
C25 La1 C24 C23 111.9(14) no
C25 La1 C24 C28 -122.7(18) no
O52 La1 C25 C21 179.8(8) no
O52 La1 C25 C24 -62.0(11) no
O52 La1 C25 C29 56.9(10) no
O61 La1 C25 C21 -56.6(8) no
O61 La1 C25 C24 61.6(11) no
O61 La1 C25 C29 -179.5(9) no
O62 La1 C25 C21 -116.3(7) no
O62 La1 C25 C24 1.9(12) no
O62 La1 C25 C29 120.8(9) no
C11 La1 C25 C21 87.5(10) no
C11 La1 C25 C24 -154.3(10) no
C11 La1 C25 C29 -35.4(13) no
C12 La1 C25 C21 92.2(8) no
C12 La1 C25 C24 -149.6(10) no
C12 La1 C25 C29 -30.7(11) no
C13 La1 C25 C21 68.2(8) no
C13 La1 C25 C24 -173.6(11) no
C13 La1 C25 C29 -54.7(10) no
C14 La1 C25 C21 42.1(9) no
C14 La1 C25 C24 160.3(10) no
C14 La1 C25 C29 -80.8(11) no
C15 La1 C25 C21 45.6(10) no
C15 La1 C25 C24 163.8(10) no
C15 La1 C25 C29 -77.3(12) no
C21 La1 C25 C24 118.2(14) no
C21 La1 C25 C29 -122.9(13) no
C22 La1 C25 C21 -39.7(8) no
C22 La1 C25 C24 78.5(11) no
C22 La1 C25 C29 -162.6(12) no
C23 La1 C25 C21 -80.5(9) no
C23 La1 C25 C24 37.7(10) no
C23 La1 C25 C29 156.6(13) no
C24 La1 C25 C21 -118.2(14) no
C24 La1 C25 C29 118.9(16) no
O52 La2 O51 C51 2.1(11) no
O62 La2 O51 C51 0.0(13) no
C31 La2 O51 C51 139.0(12) no
C32 La2 O51 C51 127.4(12) no
C33 La2 O51 C51 98.7(12) no
C34 La2 O51 C51 90.5(12) no
C35 La2 O51 C51 118.4(12) no
C41 La2 O51 C51 -90.8(12) no
C42 La2 O51 C51 -102.1(12) no
C43 La2 O51 C51 -135.6(11) no
C44 La2 O51 C51 -135.2(12) no
C45 La2 O51 C51 -111.4(12) no
O51 La2 O52 La1 -179.9(10) no
O51 La2 O52 C51 -2.0(10) no
O62 La2 O52 La1 -1.9(6) no
O62 La2 O52 C51 176.1(13) no
C31 La2 O52 La1 112.3(7) no
C31 La2 O52 C51 -69.7(13) no
C32 La2 O52 La1 123.3(7) no
C32 La2 O52 C51 -58.8(12) no
C33 La2 O52 La1 100.5(7) no
C33 La2 O52 C51 -81.5(12) no
C34 La2 O52 La1 75.2(7) no
C34 La2 O52 C51 -106.8(11) no
C35 La2 O52 La1 72.4(9) no
C35 La2 O52 C51 -109.6(12) no
C41 La2 O52 La1 -87.7(7) no
C41 La2 O52 C51 90.3(12) no
C42 La2 O52 La1 -73.2(8) no
C42 La2 O52 C51 104.8(12) no
C43 La2 O52 La1 -100.2(8) no
C43 La2 O52 C51 77.8(13) no
C44 La2 O52 La1 -127.7(6) no
C44 La2 O52 C51 50.2(13) no
C45 La2 O52 La1 -116.6(7) no
C45 La2 O52 C51 61.4(12) no
O51 La2 O62 La1 3.3(7) no
O51 La2 O62 C61 174(3) no
O52 La2 O62 La1 1.7(5) no
O52 La2 O62 C61 172(3) no
C31 La2 O62 La1 -127.9(5) no
C31 La2 O62 C61 43(3) no
C32 La2 O62 La1 -92.9(6) no
C32 La2 O62 C61 78(3) no
C33 La2 O62 La1 -83.1(5) no
C33 La2 O62 C61 87(3) no
C34 La2 O62 La1 -103.3(6) no
C34 La2 O62 C61 67(3) no
C35 La2 O62 La1 -132.2(5) no
C35 La2 O62 C61 38(3) no
C41 La2 O62 La1 98.6(6) no
C41 La2 O62 C61 -91(3) no
C42 La2 O62 La1 126.2(6) no
C42 La2 O62 C61 -63(3) no
C43 La2 O62 La1 140.3(5) no
C43 La2 O62 C61 -49(3) no
C44 La2 O62 La1 113.7(5) no
C44 La2 O62 C61 -76(3) no
C45 La2 O62 La1 88.6(6) no
C45 La2 O62 C61 -101(3) no
O51 La2 C31 C32 -24.1(12) no
O51 La2 C31 C35 -144.7(9) no
O52 La2 C31 C32 22.1(14) no
O52 La2 C31 C35 -98.5(10) no
O62 La2 C31 C32 111.6(11) no
O62 La2 C31 C35 -9.0(11) no
C32 La2 C31 C35 -120.6(15) no
C33 La2 C31 C32 38.5(10) no
C33 La2 C31 C35 -82.1(11) no
C34 La2 C31 C32 77.0(11) no
C34 La2 C31 C35 -43.6(9) no
C35 La2 C31 C32 120.6(15) no
C41 La2 C31 C32 -132.9(11) no
C41 La2 C31 C35 106.5(10) no
C42 La2 C31 C32 -153.0(11) no
C42 La2 C31 C35 86.4(10) no
C43 La2 C31 C32 -138.2(12) no
C43 La2 C31 C35 101.2(10) no
C44 La2 C31 C32 -109.8(11) no
C44 La2 C31 C35 129.6(9) no
C45 La2 C31 C32 -103.9(11) no
C45 La2 C31 C35 135.5(9) no
O51 La2 C32 C31 156.2(11) no
O51 La2 C32 C33 -94.1(10) no
O51 La2 C32 C36 33.8(10) no
O52 La2 C32 C31 -163.7(10) no
O52 La2 C32 C33 -54.1(11) no
O52 La2 C32 C36 73.8(11) no
O62 La2 C32 C31 -89.2(11) no
O62 La2 C32 C33 20.5(12) no
O62 La2 C32 C36 148.4(9) no
C31 La2 C32 C33 109.7(16) no
C31 La2 C32 C36 -122.4(16) no
C33 La2 C32 C31 -109.7(16) no
C33 La2 C32 C36 127.9(16) no
C34 La2 C32 C31 -75.0(12) no
C34 La2 C32 C33 34.7(9) no
C34 La2 C32 C36 162.6(13) no
C35 La2 C32 C31 -33.2(10) no
C35 La2 C32 C33 76.5(11) no
C35 La2 C32 C36 -155.6(13) no
C41 La2 C32 C31 71.9(14) no
C41 La2 C32 C33 -178.4(9) no
C41 La2 C32 C36 -50.5(14) no
C42 La2 C32 C31 35.1(14) no
C42 La2 C32 C33 144.8(10) no
C42 La2 C32 C36 -87.4(12) no
C43 La2 C32 C31 41.9(12) no
C43 La2 C32 C33 151.6(10) no
C43 La2 C32 C36 -80.5(11) no
C44 La2 C32 C31 71.0(11) no
C44 La2 C32 C33 -179.3(10) no
C44 La2 C32 C36 -51.4(11) no
C45 La2 C32 C31 89.3(12) no
C45 La2 C32 C33 -161.1(9) no
C45 La2 C32 C36 -33.2(12) no
O51 La2 C33 C32 80.9(10) no
O51 La2 C33 C34 -163.1(9) no
O51 La2 C33 C37 -39.4(13) no
O52 La2 C33 C32 129.4(10) no
O52 La2 C33 C34 -114.6(9) no
O52 La2 C33 C37 9.0(13) no
O62 La2 C33 C32 -163.8(10) no
O62 La2 C33 C34 -47.8(9) no
O62 La2 C33 C37 75.9(13) no
C31 La2 C33 C32 -39.0(10) no
C31 La2 C33 C34 77.0(10) no
C31 La2 C33 C37 -159.3(16) no
C32 La2 C33 C34 116.0(13) no
C32 La2 C33 C37 -120.3(18) no
C34 La2 C33 C32 -116.0(13) no
C34 La2 C33 C37 123.7(17) no
C35 La2 C33 C32 -78.4(10) no
C35 La2 C33 C34 37.6(9) no
C35 La2 C33 C37 161.3(16) no
C42 La2 C33 C32 -61.6(16) no
C42 La2 C33 C34 54.4(15) no
C42 La2 C33 C37 178.1(12) no
C43 La2 C33 C32 -35.0(12) no
C43 La2 C33 C34 81.0(10) no
C43 La2 C33 C37 -155.4(12) no
C44 La2 C33 C32 0.9(12) no
C44 La2 C33 C34 116.9(9) no
C44 La2 C33 C37 -119.5(12) no
C45 La2 C33 C32 28.5(13) no
C45 La2 C33 C34 144.5(9) no
C45 La2 C33 C37 -91.8(14) no
O51 La2 C34 C33 17.7(9) no
O51 La2 C34 C35 134.0(9) no
O51 La2 C34 C38 -107.6(11) no
O52 La2 C34 C33 67.7(9) no
O52 La2 C34 C35 -175.9(9) no
O52 La2 C34 C38 -57.6(12) no
O62 La2 C34 C33 132.9(9) no
O62 La2 C34 C35 -110.7(10) no
O62 La2 C34 C38 7.6(11) no
C31 La2 C34 C33 -75.9(10) no
C31 La2 C34 C35 40.5(10) no
C31 La2 C34 C38 158.8(15) no
C32 La2 C34 C33 -35.9(9) no
C32 La2 C34 C35 80.5(10) no
C32 La2 C34 C38 -161.2(14) no
C33 La2 C34 C35 116.4(14) no
C33 La2 C34 C38 -125.3(16) no
C35 La2 C34 C33 -116.4(14) no
C35 La2 C34 C38 118.3(17) no
C41 La2 C34 C33 -159.0(11) no
C41 La2 C34 C35 -42.6(17) no
C41 La2 C34 C38 75.7(16) no
C42 La2 C34 C33 -148.3(9) no
C42 La2 C34 C35 -31.9(12) no
C42 La2 C34 C38 86.4(12) no
C43 La2 C34 C33 -115.5(9) no
C43 La2 C34 C35 0.9(11) no
C43 La2 C34 C38 119.2(11) no
C44 La2 C34 C33 -85.1(10) no
C44 La2 C34 C35 31.2(12) no
C44 La2 C34 C38 149.6(10) no
C45 La2 C34 C33 -78.1(17) no
C45 La2 C34 C35 38.2(19) no
C45 La2 C34 C38 156.6(13) no
O51 La2 C35 C31 44.7(11) no
O51 La2 C35 C34 -59.4(11) no
O51 La2 C35 C39 169.5(10) no
O52 La2 C35 C31 109.4(9) no
O52 La2 C35 C34 5.4(12) no
O52 La2 C35 C39 -125.8(11) no
O62 La2 C35 C31 172.4(9) no
O62 La2 C35 C34 68.4(10) no
O62 La2 C35 C39 -62.8(12) no
C31 La2 C35 C34 -104.0(14) no
C31 La2 C35 C39 124.9(16) no
C32 La2 C35 C31 33.0(9) no
C32 La2 C35 C34 -71.0(10) no
C32 La2 C35 C39 157.8(15) no
C33 La2 C35 C31 70.8(10) no
C33 La2 C35 C34 -33.2(9) no
C33 La2 C35 C39 -164.3(15) no
C34 La2 C35 C31 104.0(14) no
C34 La2 C35 C39 -131.1(18) no
C41 La2 C35 C31 -96.6(11) no
C41 La2 C35 C34 159.4(9) no
C41 La2 C35 C39 28.3(15) no
C42 La2 C35 C31 -100.7(10) no
C42 La2 C35 C34 155.3(10) no
C42 La2 C35 C39 24.2(13) no
C43 La2 C35 C31 -75.2(10) no
C43 La2 C35 C34 -179.2(10) no
C43 La2 C35 C39 49.7(12) no
C44 La2 C35 C31 -52.8(10) no
C44 La2 C35 C34 -156.8(9) no
C44 La2 C35 C39 72.1(13) no
C45 La2 C35 C31 -58.8(12) no
C45 La2 C35 C34 -162.8(9) no
C45 La2 C35 C39 66.1(15) no
O51 La2 C41 C42 -158.8(12) no
O51 La2 C41 C45 -44.7(9) no
O52 La2 C41 C42 152.1(11) no
O52 La2 C41 C45 -93.8(9) no
O62 La2 C41 C42 85.0(12) no
O62 La2 C41 C45 -161.0(9) no
C31 La2 C41 C42 -45.5(14) no
C31 La2 C41 C45 68.5(11) no
C32 La2 C41 C42 -80.3(15) no
C32 La2 C41 C45 33.7(13) no
C34 La2 C41 C42 18.0(19) no
C34 La2 C41 C45 132.1(12) no
C35 La2 C41 C42 -8.7(15) no
C35 La2 C41 C45 105.4(10) no
C42 La2 C41 C45 114.1(15) no
C43 La2 C41 C42 -38.4(11) no
C43 La2 C41 C45 75.7(10) no
C44 La2 C41 C42 -79.1(12) no
C44 La2 C41 C45 35.0(8) no
C45 La2 C41 C42 -114.1(15) no
O51 La2 C42 C41 24.9(13) no
O51 La2 C42 C43 -88.3(10) no
O51 La2 C42 C46 153.8(10) no
O52 La2 C42 C41 -32.4(13) no
O52 La2 C42 C43 -145.6(9) no
O52 La2 C42 C46 96.5(11) no
O62 La2 C42 C41 -93.7(12) no
O62 La2 C42 C43 153.2(10) no
O62 La2 C42 C46 35.2(11) no
C31 La2 C42 C41 143.5(12) no
C31 La2 C42 C43 30.3(11) no
C31 La2 C42 C46 -87.6(12) no
C32 La2 C42 C41 126.8(11) no
C32 La2 C42 C43 13.6(14) no
C32 La2 C42 C46 -104.3(12) no
C33 La2 C42 C41 160.2(11) no
C33 La2 C42 C43 47.0(17) no
C33 La2 C42 C46 -70.9(16) no
C34 La2 C42 C41 -170.7(10) no
C34 La2 C42 C43 76.1(12) no
C34 La2 C42 C46 -41.8(13) no
C35 La2 C42 C41 173.1(11) no
C35 La2 C42 C43 60.0(11) no
C35 La2 C42 C46 -58.0(12) no
C41 La2 C42 C43 -113.2(17) no
C41 La2 C42 C46 128.9(18) no
C43 La2 C42 C41 113.2(17) no
C43 La2 C42 C46 -118.0(15) no
C44 La2 C42 C41 73.4(12) no
C44 La2 C42 C43 -39.8(9) no
C44 La2 C42 C46 -157.8(13) no
C45 La2 C42 C41 37.2(11) no
C45 La2 C42 C43 -76.0(11) no
C45 La2 C42 C46 166.1(14) no
O51 La2 C43 C42 108.0(10) no
O51 La2 C43 C44 0.8(10) no
O51 La2 C43 C47 -138.2(13) no
O52 La2 C43 C42 52.6(13) no
O52 La2 C43 C44 -54.6(12) no
O52 La2 C43 C47 166.4(11) no
O62 La2 C43 C42 -29.2(11) no
O62 La2 C43 C44 -136.4(8) no
O62 La2 C43 C47 84.6(14) no
C31 La2 C43 C42 -150.3(11) no
C31 La2 C43 C44 102.5(9) no
C31 La2 C43 C47 -36.5(14) no
C32 La2 C43 C42 -169.5(10) no
C32 La2 C43 C44 83.4(9) no
C32 La2 C43 C47 -55.6(15) no
C33 La2 C43 C42 -153.2(10) no
C33 La2 C43 C44 99.6(9) no
C33 La2 C43 C47 -39.4(16) no
C34 La2 C43 C42 -122.3(10) no
C34 La2 C43 C44 130.5(9) no
C34 La2 C43 C47 -8.5(16) no
C35 La2 C43 C42 -121.9(11) no
C35 La2 C43 C44 131.0(9) no
C35 La2 C43 C47 -8.0(14) no
C41 La2 C43 C42 35.5(10) no
C41 La2 C43 C44 -71.7(10) no
C41 La2 C43 C47 149.3(17) no
C42 La2 C43 C44 -107.2(13) no
C42 La2 C43 C47 113.8(19) no
C44 La2 C43 C42 107.2(13) no
C44 La2 C43 C47 -139.0(19) no
C45 La2 C43 C42 75.2(11) no
C45 La2 C43 C44 -32.0(9) no
C45 La2 C43 C47 -171.0(17) no
O51 La2 C44 C43 -179.3(9) no
O51 La2 C44 C45 62.4(12) no
O51 La2 C44 C48 -65.6(9) no
O52 La2 C44 C43 144.1(8) no
O52 La2 C44 C45 25.8(13) no
O52 La2 C44 C48 -102.2(9) no
O62 La2 C44 C43 58.1(10) no
O62 La2 C44 C45 -60.3(13) no
O62 La2 C44 C48 171.8(8) no
C31 La2 C44 C43 -74.1(9) no
C31 La2 C44 C45 167.6(12) no
C31 La2 C44 C48 39.7(10) no
C32 La2 C44 C43 -101.2(9) no
C32 La2 C44 C45 140.4(12) no
C32 La2 C44 C48 12.5(10) no
C33 La2 C44 C43 -101.6(9) no
C33 La2 C44 C45 140.0(11) no
C33 La2 C44 C48 12.1(11) no
C34 La2 C44 C43 -67.4(11) no
C34 La2 C44 C45 174.3(11) no
C34 La2 C44 C48 46.4(12) no
C35 La2 C44 C43 -51.3(10) no
C35 La2 C44 C45 -169.7(12) no
C35 La2 C44 C48 62.4(10) no
C41 La2 C44 C43 79.6(10) no
C41 La2 C44 C45 -38.8(12) no
C41 La2 C44 C48 -166.8(12) no
C42 La2 C44 C43 40.8(9) no
C42 La2 C44 C45 -77.6(12) no
C42 La2 C44 C48 154.5(12) no
C43 La2 C44 C45 -118.4(16) no
C43 La2 C44 C48 113.7(13) no
C45 La2 C44 C43 118.4(16) no
C45 La2 C44 C48 -127.9(17) no
O51 La2 C45 C41 133.6(9) no
O51 La2 C45 C44 -113.8(12) no
O51 La2 C45 C49 7.9(11) no
O52 La2 C45 C41 89.4(9) no
O52 La2 C45 C44 -157.9(11) no
O52 La2 C45 C49 -36.2(12) no
O62 La2 C45 C41 21.2(10) no
O62 La2 C45 C44 133.8(11) no
O62 La2 C45 C49 -104.5(12) no
C31 La2 C45 C41 -126.1(9) no
C31 La2 C45 C44 -13.4(13) no
C31 La2 C45 C49 108.3(12) no
C32 La2 C45 C41 -157.5(9) no
C32 La2 C45 C44 -44.9(13) no
C32 La2 C45 C49 76.9(12) no
C33 La2 C45 C41 -172.2(8) no
C33 La2 C45 C44 -59.6(14) no
C33 La2 C45 C49 62.2(14) no
C34 La2 C45 C41 -124.3(15) no
C34 La2 C45 C44 -12(2) no
C34 La2 C45 C49 110.0(15) no
C35 La2 C45 C41 -99.4(10) no
C35 La2 C45 C44 13.2(15) no
C35 La2 C45 C49 134.9(11) no
C41 La2 C45 C44 112.6(15) no
C41 La2 C45 C49 -125.7(16) no
C42 La2 C45 C41 -35.6(9) no
C42 La2 C45 C44 77.1(12) no
C42 La2 C45 C49 -161.2(15) no
C43 La2 C45 C41 -76.8(10) no
C43 La2 C45 C44 35.9(10) no
C43 La2 C45 C49 157.6(15) no
C44 La2 C45 C41 -112.6(15) no
C44 La2 C45 C49 121.7(19) no
La2 O51 C51 C52 173.8(14) no
La2 O51 C51 O52 -4(2) no
La1 O52 C51 O51 179(2) no
La2 O52 C51 C52 -174.2(15) no
La2 O52 C51 O51 3.5(18) no
La1 O52 C51 C52 1(4) no
La1 O61 C61 C62 -172.8(13) no
La1 O61 C61 O62 8.1(19) no
La1 O62 C61 C62 173.8(16) no
La1 O62 C61 O61 -7.2(17) no
La2 O62 C61 O61 -178(2) no
La2 O62 C61 C62 3(4) no
C12 C11 C15 C14 -7.4(16) no
La1 C11 C15 C19 -117.7(14) no
C12 C11 C15 La1 -73.2(10) no
La1 C11 C12 C13 -69.1(10) no
La1 C11 C12 C16 112.0(13) no
C15 C11 C12 La1 74.0(10) no
C15 C11 C12 C13 4.9(16) no
C15 C11 C12 C16 -174.1(12) no
La1 C11 C15 C14 65.8(9) no
C12 C11 C15 C19 169.2(13) no
La1 C12 C13 C17 117.8(15) no
C11 C12 C13 La1 65.7(9) no
La1 C12 C13 C14 -65.6(11) no
C11 C12 C13 C17 -176.5(14) no
C16 C12 C13 La1 -115.4(13) no
C11 C12 C13 C14 0.1(17) no
C16 C12 C13 C17 2(2) no
C16 C12 C13 C14 179.0(13) no
C12 C13 C14 C18 -167.6(17) no
C17 C13 C14 La1 -116.8(11) no
C17 C13 C14 C18 10(3) no
La1 C13 C14 C15 -70.7(9) no
C17 C13 C14 C15 172.6(11) no
C12 C13 C14 C15 -4.6(17) no
La1 C13 C14 C18 126(2) no
C12 C13 C14 La1 66.1(11) no
La1 C14 C15 C11 -64.4(10) no
C18 C14 C15 La1 -122.3(14) no
C18 C14 C15 C11 173.4(14) no
C18 C14 C15 C19 -3(2) no
La1 C14 C15 C19 119.3(15) no
C13 C14 C15 La1 71.5(10) no
C13 C14 C15 C11 7.1(16) no
C13 C14 C15 C19 -169.2(14) no
La1 C21 C25 C24 -68.4(10) no
La1 C21 C25 C29 110.9(14) no
C22 C21 C25 La1 72.1(9) no
La1 C21 C22 C23 66.4(10) no
La1 C21 C22 C26 -108.8(14) no
C25 C21 C22 La1 -71.8(9) no
C25 C21 C22 C23 -5.4(15) no
C25 C21 C22 C26 179.5(13) no
C22 C21 C25 C24 3.6(16) no
C22 C21 C25 C29 -177.0(13) no
La1 C22 C23 C27 -116.9(14) no
C21 C22 C23 C27 177.1(13) no
C21 C22 C23 La1 -66.0(10) no
C21 C22 C23 C24 5.5(16) no
La1 C22 C23 C24 71.5(10) no
C26 C22 C23 C27 -7(2) no
C26 C22 C23 La1 109.6(12) no
C26 C22 C23 C24 -178.9(12) no
C22 C23 C24 La1 -70.4(10) no
C22 C23 C24 C25 -3.1(15) no
C22 C23 C24 C28 173.7(14) no
C27 C23 C24 La1 117.7(14) no
La1 C23 C24 C25 67.3(9) no
La1 C23 C24 C28 -116.0(15) no
C27 C23 C24 C25 -175.0(13) no
C27 C23 C24 C28 2(2) no
C23 C24 C25 C29 -179.8(13) no
C23 C24 C25 La1 -67.0(9) no
C23 C24 C25 C21 -0.4(16) no
La1 C24 C25 C21 66.6(10) no
La1 C24 C25 C29 -112.8(13) no
C28 C24 C25 La1 116.2(14) no
C28 C24 C25 C21 -177.2(13) no
C28 C24 C25 C29 3(2) no
C35 C31 C32 La2 68.1(13) no
C35 C31 C32 C33 -5.6(19) no
C35 C31 C32 C36 -174.6(14) no
La2 C31 C32 C33 -73.7(11) no
La2 C31 C32 C36 117.2(15) no
C32 C31 C35 La2 -67.3(13) no
C32 C31 C35 C34 3.3(18) no
C32 C31 C35 C39 174.7(16) no
La2 C31 C35 C39 -118.0(16) no
La2 C31 C35 C34 70.6(9) no
La2 C32 C33 C37 116.1(12) no
La2 C32 C33 C34 -65.9(11) no
C36 C32 C33 C37 -4(2) no
C36 C32 C33 C34 173.9(14) no
C31 C32 C33 La2 71.2(11) no
C31 C32 C33 C34 5.3(17) no
C31 C32 C33 C37 -172.7(13) no
C36 C32 C33 La2 -120.2(15) no
C32 C33 C34 La2 64.9(10) no
C32 C33 C34 C35 -3.5(17) no
La2 C33 C34 C38 122.5(15) no
La2 C33 C34 C35 -68.5(11) no
C32 C33 C34 C38 -172.5(14) no
C37 C33 C34 La2 -117.1(13) no
C37 C33 C34 C35 174.4(13) no
C37 C33 C34 C38 5(2) no
La2 C34 C35 C39 118.9(18) no
C33 C34 C35 La2 70.6(11) no
La2 C34 C35 C31 -70.4(10) no
C38 C34 C35 C39 -1(3) no
C33 C34 C35 C39 -170.5(16) no
C38 C34 C35 La2 -119.9(14) no
C33 C34 C35 C31 0.3(17) no
C38 C34 C35 C31 169.8(14) no
La2 C41 C42 C46 -124.8(16) no
C45 C41 C42 La2 -65.7(12) no
La2 C41 C42 C43 71.6(11) no
La2 C41 C45 C49 114.7(16) no
C42 C41 C45 La2 65.7(12) no
C42 C41 C45 C44 -7.9(19) no
C42 C41 C45 C49 -179.6(15) no
C45 C41 C42 C43 5.9(18) no
C45 C41 C42 C46 169.5(15) no
La2 C41 C45 C44 -73.6(12) no
C46 C42 C43 La2 121.5(14) no
C46 C42 C43 C44 -167.2(13) no
C46 C42 C43 C47 -1(2) no
C41 C42 C43 La2 -73.4(12) no
La2 C42 C43 C44 71.3(10) no
La2 C42 C43 C47 -122.5(13) no
C41 C42 C43 C44 -2.1(17) no
C41 C42 C43 C47 164.1(14) no
La2 C43 C44 C45 66.5(12) no
C47 C43 C44 La2 128.5(19) no
C47 C43 C44 C45 -165.0(18) no
C47 C43 C44 C48 20(3) no
La2 C43 C44 C48 -108.8(11) no
C42 C43 C44 La2 -69.5(10) no
C42 C43 C44 C45 -3.0(17) no
C42 C43 C44 C48 -178.3(12) no
C48 C44 C45 La2 108.1(16) no
C48 C44 C45 C41 -178.7(14) no
C48 C44 C45 C49 -7(3) no
La2 C44 C45 C41 73.2(12) no
La2 C44 C45 C49 -114.7(15) no
C43 C44 C45 La2 -66.4(11) no
C43 C44 C45 C41 6.8(19) no
C43 C44 C45 C49 178.9(14) no
C741 C71 C72 C73 179(2) no
C741 C71 C72 C77 0.3(15) no
C741 C71 C72 C731 -1.8(16) no
C741 C71 C72 C751 170(4) no
C741 C71 C72 C761 176.1(18) no
C751 C71 C72 C73 9(3) no
C751 C71 C72 C77 -170(4) no
C751 C71 C72 C731 -172(4) no
C751 C71 C72 C741 -170(4) no
C751 C71 C72 C761 6(3) no
C72 C71 C741 C77 -1(3) no
C72 C71 C741 C731 3(3) no
C72 C71 C741 C751 -6(2) no
C751 C71 C741 C72 6(2) no
C751 C71 C741 C77 5(4) no
C751 C71 C741 C731 9(4) no
C72 C71 C751 C741 7(2) no
C741 C71 C751 C72 -7(2) no
C71 C72 C73 C74 -179.1(13) no
C71 C72 C73 C751 -3.9(14) no
C71 C72 C73 C761 -8(3) no
C71 C72 C73 C771 -176.7(19) no
C77 C72 C73 C74 0(2) no
C77 C72 C73 C751 175(2) no
C77 C72 C73 C761 171(3) no
C77 C72 C73 C771 2(2) no
C731 C72 C73 C74 1.8(19) no
C731 C72 C73 C751 177(2) no
C731 C72 C73 C761 173(2) no
C731 C72 C73 C771 4(2) no
C751 C72 C73 C74 -175.2(17) no
C751 C72 C73 C761 -4(3) no
C751 C72 C73 C771 -173(2) no
C761 C72 C73 C74 -171(3) no
C761 C72 C73 C751 4(3) no
C761 C72 C73 C771 -169(3) no
C71 C72 C77 C76 179.1(16) no
C71 C72 C77 C721 -179.8(16) no
C71 C72 C77 C731 -166(9) no
C71 C72 C77 C741 -0.3(17) no
C73 C72 C77 C76 0(2) no
C73 C72 C77 C721 1.3(16) no
C73 C72 C77 C731 16(10) no
C73 C72 C77 C741 -179(2) no
C731 C72 C77 C76 -16(8) no
C731 C72 C77 C721 -14(9) no
C731 C72 C77 C741 165(10) no
C741 C72 C77 C76 179(2) no
C741 C72 C77 C721 -179.5(18) no
C741 C72 C77 C731 -165(10) no
C751 C72 C77 C76 171(3) no
C751 C72 C77 C721 172(4) no
C751 C72 C77 C731 -174(9) no
C751 C72 C77 C741 -9(4) no
C761 C72 C77 C76 6(3) no
C761 C72 C77 C721 7(3) no
C761 C72 C77 C731 21(10) no
C761 C72 C77 C741 -173(3) no
C71 C72 C731 C76 176.7(19) no
C71 C72 C731 C77 16(10) no
C71 C72 C731 C721 -179.9(18) no
C71 C72 C731 C741 1.8(17) no
C73 C72 C731 C76 -4(2) no
C73 C72 C731 C77 -165(9) no
C73 C72 C731 C721 -0.9(16) no
C73 C72 C731 C741 -179(2) no
C77 C72 C731 C76 161(10) no
C77 C72 C731 C721 164(10) no
C77 C72 C731 C741 -14(9) no
C741 C72 C731 C76 175(2) no
C741 C72 C731 C77 14(9) no
C741 C72 C731 C721 178.2(17) no
C751 C72 C731 C76 168(4) no
C751 C72 C731 C77 7(11) no
C751 C72 C731 C721 172(5) no
C751 C72 C731 C741 -7(4) no
C761 C72 C731 C76 0(3) no
C761 C72 C731 C77 -161(9) no
C761 C72 C731 C721 3(2) no
C761 C72 C731 C741 -175(3) no
C71 C72 C741 C77 179.8(15) no
C71 C72 C741 C731 -178.5(14) no
C71 C72 C741 C751 4.3(16) no
C77 C72 C741 C71 -179.8(15) no
C77 C72 C741 C731 1.8(12) no
C77 C72 C741 C751 -175.5(19) no
C731 C72 C741 C71 178.5(14) no
C731 C72 C741 C77 -1.8(12) no
C731 C72 C741 C751 -177.3(18) no
C751 C72 C741 C71 -4.3(16) no
C751 C72 C741 C77 175.5(19) no
C751 C72 C741 C731 177.3(18) no
C71 C72 C751 C73 172(3) no
C71 C72 C751 C741 -9(3) no
C71 C72 C751 C761 174(3) no
C73 C72 C751 C71 -172(3) no
C73 C72 C751 C741 179.0(19) no
C73 C72 C751 C761 1.8(11) no
C77 C72 C751 C71 16(6) no
C77 C72 C751 C73 -172(4) no
C77 C72 C751 C741 7(3) no
C77 C72 C751 C761 -170(4) no
C731 C72 C751 C71 15(7) no
C731 C72 C751 C73 -173(5) no
C731 C72 C751 C741 6(4) no
C731 C72 C751 C761 -172(5) no
C741 C72 C751 C71 9(3) no
C741 C72 C751 C73 -179.0(19) no
C741 C72 C751 C761 -177.3(17) no
C761 C72 C751 C71 -174(3) no
C761 C72 C751 C73 -1.8(11) no
C761 C72 C751 C741 177.3(17) no
C71 C72 C761 C73 173(2) no
C71 C72 C761 C751 -2.8(14) no
C71 C72 C761 C771 179.2(14) no
C73 C72 C761 C751 -176(3) no
C73 C72 C761 C771 6.5(19) no
C77 C72 C761 C73 -13(4) no
C77 C72 C761 C751 172(3) no
C77 C72 C761 C771 -7(3) no
C731 C72 C761 C73 -10(3) no
C731 C72 C761 C751 175(3) no
C731 C72 C761 C771 -3(2) no
C751 C72 C761 C73 176(3) no
C751 C72 C761 C771 -178.1(19) no
C72 C73 C74 C75 0(2) no
C72 C73 C74 C721 -1.3(15) no
C72 C73 C74 C771 15(9) no
C751 C73 C74 C75 -6(3) no
C751 C73 C74 C721 -7(3) no
C751 C73 C74 C771 9(9) no
C761 C73 C74 C75 -159(6) no
C761 C73 C74 C721 -160(6) no
C761 C73 C74 C771 -144(11) no
C771 C73 C74 C75 -15(9) no
C771 C73 C74 C721 -16(9) no
C72 C73 C751 C741 -0.7(13) no
C72 C73 C751 C761 -175(3) no
C74 C73 C751 C72 9(3) no
C74 C73 C751 C741 9(3) no
C74 C73 C751 C761 -165(4) no
C761 C73 C751 C72 175(3) no
C761 C73 C751 C741 174(3) no
C771 C73 C751 C72 12(3) no
C771 C73 C751 C741 11(4) no
C771 C73 C751 C761 -163(5) no
C72 C73 C761 C751 3.0(19) no
C72 C73 C761 C771 -146(10) no
C74 C73 C761 C72 162(6) no
C74 C73 C761 C751 165(5) no
C74 C73 C761 C771 16(5) no
C751 C73 C761 C72 -3.0(19) no
C751 C73 C761 C771 -149(9) no
C72 C73 C771 C74 -166(8) no
C72 C73 C771 C75 -7(4) no
C72 C73 C771 C721 -5(2) no
C72 C73 C771 C761 143(11) no
C74 C73 C771 C75 159(12) no
C74 C73 C771 C721 161(10) no
C74 C73 C771 C761 -51(15) no
C751 C73 C771 C74 -173(7) no
C751 C73 C771 C75 -14(6) no
C751 C73 C771 C721 -12(4) no
C751 C73 C771 C761 137(12) no
C73 C74 C75 C76 0(2) no
C73 C74 C75 C721 -2.1(19) no
C73 C74 C75 C771 4(2) no
C721 C74 C75 C76 2.0(15) no
C721 C74 C75 C771 6(3) no
C771 C74 C75 C76 -4(3) no
C771 C74 C75 C721 -6(3) no
C73 C74 C771 C75 -166(8) no
C73 C74 C771 C721 -163(9) no
C73 C74 C771 C761 13(4) no
C75 C74 C771 C73 166(8) no
C75 C74 C771 C721 3.6(18) no
C75 C74 C771 C761 180(5) no
C721 C74 C771 C73 163(9) no
C721 C74 C771 C75 -3.6(18) no
C721 C74 C771 C761 176(6) no
C73 C74 C721 C731 1(3) no
C75 C74 C721 C731 -177(3) no
C771 C74 C721 C731 -3(3) no
C73 C74 C721 C771 4(2) no
C75 C74 C721 C771 -174(3) no
C75 C74 C721 C77 -175(3) no
C73 C74 C721 C75 178.2(16) no
C771 C74 C721 C75 174(3) no
C73 C74 C721 C76 171(6) no
C75 C74 C721 C76 -7(5) no
C771 C74 C721 C76 167(6) no
C73 C74 C721 C77 3(2) no
C75 C74 C721 C711 2.9(15) no
C771 C74 C721 C77 -1(3) no
C73 C74 C721 C711 -178.9(15) no
C771 C74 C721 C711 177(3) no
C711 C75 C76 C721 172(3) no
C76 C75 C771 C73 6(4) no
C76 C75 C771 C74 177(3) no
C76 C75 C771 C721 3.3(16) no
C76 C75 C771 C761 -3(4) no
C711 C75 C76 C731 172(3) no
C721 C75 C76 C77 3(2) no
C721 C75 C76 C711 -172(3) no
C721 C75 C76 C731 0(2) no
C771 C75 C76 C77 -1(2) no
C771 C75 C76 C711 -176(3) no
C771 C75 C76 C721 -4.0(19) no
C771 C75 C76 C731 -4(2) no
C74 C75 C771 C73 -171(5) no
C74 C75 C771 C721 -174(3) no
C74 C75 C771 C761 -180(5) no
C74 C75 C76 C77 0(2) no
C74 C75 C76 C711 -175(3) no
C721 C75 C711 C76 6(2) no
C76 C75 C711 C721 -6(2) no
C711 C75 C76 C77 175(3) no
C76 C75 C721 C74 -177.5(19) no
C711 C75 C721 C74 175(3) no
C771 C75 C721 C74 -2.2(11) no
C74 C75 C721 C76 177.5(19) no
C711 C75 C721 C76 -8(3) no
C771 C75 C721 C76 175(2) no
C74 C75 C721 C77 171(5) no
C76 C75 C721 C77 -6(4) no
C711 C75 C721 C77 -14(6) no
C771 C75 C721 C77 169(6) no
C74 C75 C721 C711 -175(3) no
C76 C75 C721 C711 8(3) no
C771 C75 C721 C711 -177(2) no
C74 C75 C721 C731 177(4) no
C76 C75 C721 C731 -1(3) no
C721 C75 C771 C73 3(4) no
C721 C75 C771 C74 174(3) no
C721 C75 C771 C761 -6(4) no
C711 C75 C721 C771 177(2) no
C76 C75 C721 C771 -175(2) no
C74 C75 C721 C771 2.2(11) no
C74 C75 C76 C721 -3(2) no
C74 C75 C76 C731 -2(3) no
C711 C75 C721 C731 -9(5) no
C771 C75 C721 C731 175(5) no
C75 C76 C77 C731 -133.00 no
C711 C76 C77 C731 -126.00 no
C731 C76 C77 C721 131.00 no
C711 C76 C77 C72 7(6) no
C711 C76 C77 C721 5(4) no
C77 C76 C711 C75 -11(6) no
C721 C76 C77 C72 2(2) no
C721 C76 C77 C731 -131.00 no
C731 C76 C77 C72 133.00 no
C75 C76 C77 C721 -2.0(14) no
C731 C76 C711 C721 -11(5) no
C721 C76 C731 C72 5(2) no
C75 C76 C731 C721 -0.3(15) no
C77 C76 C731 C721 -48.00 no
C711 C76 C731 C721 11(5) no
C77 C76 C721 C75 -177.4(18) no
C711 C76 C721 C75 4.8(18) no
C731 C76 C721 C75 -179.6(19) no
C75 C76 C721 C77 177.4(18) no
C711 C76 C721 C77 -177.8(18) no
C731 C76 C721 C77 -2.2(11) no
C721 C76 C711 C75 -6(2) no
C731 C76 C711 C75 -17(6) no
C75 C76 C711 C721 6(2) no
C77 C76 C711 C721 -5(4) no
C75 C76 C77 C72 0(3) no
C75 C76 C721 C74 7(5) no
C77 C76 C721 C74 -171(6) no
C711 C76 C721 C74 12(6) no
C731 C76 C721 C74 -173(5) no
C77 C76 C721 C711 177.8(18) no
C731 C76 C721 C711 176(2) no
C75 C76 C721 C731 179.6(19) no
C77 C76 C721 C731 2.2(11) no
C711 C76 C721 C731 -176(2) no
C77 C76 C731 C72 -43.00 no
C75 C76 C721 C711 -4.8(18) no
C75 C76 C731 C72 5(3) no
C711 C76 C731 C72 16(7) no
C721 C77 C731 C72 19(11) no
C72 C77 C731 C721 -19(11) no
C72 C77 C731 C741 59.00 no
C76 C77 C731 C741 115.00 no
C76 C77 C731 C721 37(18) no
C76 C77 C731 C72 56.00 no
C741 C77 C721 C74 -3(3) no
C72 C77 C721 C75 -172(5) no
C76 C77 C721 C75 7(5) no
C731 C77 C721 C75 23(10) no
C741 C77 C721 C75 -172(5) no
C72 C77 C721 C76 -178.4(19) no
C731 C77 C721 C74 -169(8) no
C741 C77 C721 C76 -179(2) no
C72 C77 C721 C711 179(2) no
C76 C77 C721 C711 -2(2) no
C731 C77 C721 C711 13(9) no
C741 C77 C721 C711 179(2) no
C72 C77 C721 C731 166(9) no
C731 C77 C721 C76 16(8) no
C741 C77 C721 C731 165(9) no
C72 C77 C721 C771 -3.4(17) no
C76 C77 C721 C771 175(2) no
C731 C77 C721 C771 -169(8) no
C741 C77 C721 C771 -4(3) no
C721 C77 C741 C751 4(3) no
C72 C77 C741 C71 1(3) no
C721 C77 C741 C71 1(5) no
C721 C77 C741 C72 1(2) no
C72 C77 C741 C731 -69.00 no
C721 C77 C741 C731 -68.00 no
C72 C77 C741 C751 3.5(14) no
C72 C77 C721 C74 -3(2) no
C721 C77 C731 C741 77.00 no
C76 C77 C721 C731 -16(8) no
C76 C77 C721 C74 175(3) no
C75 C711 C721 C731 175(3) no
C75 C711 C721 C74 -5(2) no
C75 C711 C721 C76 171(3) no
C75 C711 C721 C77 174(3) no
C76 C711 C721 C75 -171(3) no
C75 C711 C721 C771 -4(3) no
C76 C711 C721 C74 -176(2) no
C76 C711 C721 C771 -175(3) no
C76 C711 C721 C77 2(2) no
C76 C711 C721 C731 4.2(19) no
C76 C721 C731 C72 -176(2) no
C74 C721 C731 C72 0(3) no
C74 C721 C771 C75 5(3) no
C74 C721 C771 C761 -178(3) no
C75 C721 C771 C73 -178(2) no
C75 C721 C771 C74 -5(3) no
C75 C721 C771 C761 177.0(19) no
C77 C721 C771 C73 6(3) no
C77 C721 C771 C74 179(2) no
C77 C721 C771 C75 -176(2) no
C77 C721 C771 C761 2(2) no
C711 C721 C771 C73 -176(2) no
C711 C721 C771 C74 -3(3) no
C711 C721 C771 C75 2.0(16) no
C711 C721 C771 C761 179.0(19) no
C731 C721 C771 C73 5(3) no
C731 C721 C771 C74 178(2) no
C731 C721 C771 C75 -177(3) no
C731 C721 C771 C761 0(3) no
C76 C721 C731 C77 -163(9) no
C76 C721 C731 C741 -175(2) no
C77 C721 C731 C72 -13(8) no
C77 C721 C731 C76 163(9) no
C77 C721 C731 C741 -12(7) no
C711 C721 C731 C72 179.7(18) no
C711 C721 C731 C76 -4(2) no
C711 C721 C731 C77 -168(8) no
C711 C721 C731 C741 -179.1(18) no
C771 C721 C731 C72 -1.3(18) no
C771 C721 C731 C76 175(3) no
C771 C721 C731 C77 12(9) no
C771 C721 C731 C741 0(3) no
C74 C721 C771 C73 -173(4) no
C75 C721 C731 C77 -162(8) no
C75 C721 C731 C741 -174(4) no
C74 C721 C731 C741 1(4) no
C74 C721 C731 C76 176(3) no
C74 C721 C731 C77 13(9) no
C75 C721 C731 C72 -175(4) no
C75 C721 C731 C76 1(4) no
C72 C731 C741 C751 2.1(14) no
C721 C731 C741 C77 109.00 no
C721 C731 C741 C751 0(3) no
C77 C731 C741 C71 -114.00 no
C77 C731 C741 C72 -111.00 no
C77 C731 C741 C751 -109.00 no
C721 C731 C741 C71 -5(4) no
C721 C731 C741 C72 -2(2) no
C72 C731 C741 C71 -3(3) no
C72 C731 C741 C77 111.00 no
C71 C741 C751 C72 172(3) no
C71 C741 C751 C73 173(2) no
C71 C741 C751 C761 175(3) no
C72 C741 C751 C71 -172(3) no
C72 C741 C751 C73 0.8(16) no
C72 C741 C751 C761 3.0(19) no
C77 C741 C751 C71 -177(2) no
C77 C741 C751 C72 -5(2) no
C77 C741 C751 C73 -4(2) no
C77 C741 C751 C761 -2(3) no
C731 C741 C751 C71 -175(2) no
C731 C741 C751 C72 -3(2) no
C731 C741 C751 C73 -2.3(19) no
C731 C741 C751 C761 0(3) no
C72 C751 C761 C73 -5(3) no
C72 C751 C761 C771 2(2) no
C73 C751 C761 C72 5(3) no
C73 C751 C761 C771 6.8(19) no
C741 C751 C761 C72 -2.2(14) no
C741 C751 C761 C73 -7(4) no
C741 C751 C761 C771 0(3) no
C72 C761 C771 C73 -33(10) no
C72 C761 C771 C74 -174(6) no
C72 C761 C771 C75 5(4) no
C72 C761 C771 C721 1.4(19) no
C73 C761 C771 C74 -142(12) no
C73 C761 C771 C75 38(11) no
C73 C761 C771 C721 34(10) no
C751 C761 C771 C73 -34(10) no
C751 C761 C771 C74 -175(5) no
C751 C761 C771 C75 4(5) no
C751 C761 C771 C721 0(3) no
